data_4086056
loop_
_publ_author_name
'Williams, Thomas J.'
'Bray, Joshua T. W.'
'Lake, Benjamin R. M.'
'Willans, Charlotte E.'
'Rajabi, Nasir A.'
'Ariafard, Alireza'
'Manzini, Chiara'
'Bellina, Fabio'
'Whitwood, Adrian C.'
'Fairlamb, Ian J. S.'

_publ_section_title
;
 Mechanistic Elucidation of the Arylation of Non-SpectatorN-Heterocyclic
 Carbenes at Copper Using a Combined Experimental and Computational
 Approach
;
_journal_issue 14
_journal_name_full Organometallics
_journal_page_first 3497
_journal_paper_doi 10.1021/acs.organomet.5b00093
_journal_volume 34
_journal_year 2015
_chemical_formula_moiety 'C25 H19 N2, 0.5(Cu2 I4)'
_chemical_formula_sum 'C25 H19 Cu I2 N2'
_chemical_formula_weight 664.76
_chemical_name_systematic
;
 ?
;
_space_group_crystal_system triclinic
_space_group_IT_number 2
_space_group_name_Hall '-P 1'
_space_group_name_H-M_alt 'P -1'
_symmetry_space_group_name_Hall '-P 1'
_symmetry_space_group_name_H-M 'P -1'
_atom_sites_solution_hydrogens geom
_atom_sites_solution_primary direct
_audit_creation_date 2014-04-11
_audit_creation_method
;
Olex2 1.2
(compiled 2014.03.20 svn.r2914 for OlexSys, GUI svn.r4816)
;
_cell_angle_alpha 92.176(3)
_cell_angle_beta 94.035(3)
_cell_angle_gamma 90.872(3)
_cell_formula_units_Z 4
_cell_length_a 10.0045(4)
_cell_length_b 13.9404(5)
_cell_length_c 16.4362(6)
_cell_measurement_reflns_used 7827
_cell_measurement_temperature 109.9(2)
_cell_measurement_theta_max 31.6100
_cell_measurement_theta_min 3.1080
_cell_volume 2284.60(15)
_computing_cell_refinement
;
CrysAlisPro, Agilent Technologies,
Version 1.171.37.31 (release 14-01-2014 CrysAlis171 .NET)
(compiled Jan 14 2014,18:38:05)
;
_computing_data_collection
;
CrysAlisPro, Agilent Technologies,
Version 1.171.37.31 (release 14-01-2014 CrysAlis171 .NET)
(compiled Jan 14 2014,18:38:05)
;
_computing_data_reduction
;
CrysAlisPro, Agilent Technologies,
Version 1.171.37.31 (release 14-01-2014 CrysAlis171 .NET)
(compiled Jan 14 2014,18:38:05)
;
_computing_molecular_graphics 'Olex2 (Dolomanov et al., 2009)'
_computing_publication_material 'Olex2 (Dolomanov et al., 2009)'
_computing_structure_refinement 'ShelXL (Sheldrick, 2008)'
_computing_structure_solution 'ShelXS (Sheldrick, 2008)'
_diffrn_ambient_environment N~2~
_diffrn_ambient_temperature 109.9(2)
_diffrn_detector 'CCD plate'
_diffrn_detector_area_resol_mean 16.1450
_diffrn_detector_type Eos
_diffrn_measured_fraction_theta_full 0.998
_diffrn_measured_fraction_theta_max 0.890
_diffrn_measurement_device 'four-circle diffractometer'
_diffrn_measurement_device_type 'SuperNova, Single source at offset, Eos'
_diffrn_measurement_method '\w scans'
_diffrn_orient_matrix_UB_11 -0.0425398000
_diffrn_orient_matrix_UB_12 0.0368175000
_diffrn_orient_matrix_UB_13 0.0132397000
_diffrn_orient_matrix_UB_21 -0.0568254000
_diffrn_orient_matrix_UB_22 -0.0272135000
_diffrn_orient_matrix_UB_23 -0.0162893000
_diffrn_orient_matrix_UB_31 -0.0038005000
_diffrn_orient_matrix_UB_32 -0.0223009000
_diffrn_orient_matrix_UB_33 0.0378660000
_diffrn_radiation_monochromator mirror
_diffrn_radiation_probe x-ray
_diffrn_radiation_type MoK\a
_diffrn_radiation_wavelength 0.71073
_diffrn_reflns_av_R_equivalents 0.0263
_diffrn_reflns_av_unetI/netI 0.0448
_diffrn_reflns_laue_measured_fraction_full 0.998
_diffrn_reflns_laue_measured_fraction_max 0.890
_diffrn_reflns_limit_h_max 14
_diffrn_reflns_limit_h_min -14
_diffrn_reflns_limit_k_max 20
_diffrn_reflns_limit_k_min -19
_diffrn_reflns_limit_l_max 24
_diffrn_reflns_limit_l_min -22
_diffrn_reflns_number 26014
_diffrn_reflns_point_group_measured_fraction_full 0.998
_diffrn_reflns_point_group_measured_fraction_max 0.890
_diffrn_reflns_theta_full 25.214
_diffrn_reflns_theta_max 32.148
_diffrn_reflns_theta_min 2.832
_diffrn_source 'SuperNova (Mo) X-ray Source'
_exptl_absorpt_coefficient_mu 3.673
_exptl_absorpt_correction_T_max 0.873
_exptl_absorpt_correction_T_min 0.706
_exptl_absorpt_correction_type analytical
_exptl_absorpt_process_details
'CrysAlisPro, Agilent Technologies, Version 1.171.37.31 (release 14-01-2014 CrysAlis171 .NET) (compiled Jan 14 2014,18:38:05) Analytical numeric absorption correction using a multifaceted crystal model based on expressions derived by R.C. Clark & J.S. Reid. (Clark, R. C. & Reid, J. S. (1995). Acta Cryst. A51, 887-897) Empirical absorption correction using spherical harmonics, implemented in SCALE3 ABSPACK scaling algorithm.'
_exptl_crystal_colour 'clear colourless'
_exptl_crystal_colour_lustre clear
_exptl_crystal_colour_primary colourless
_exptl_crystal_density_diffrn 1.933
_exptl_crystal_description needle
_exptl_crystal_F_000 1272
_exptl_crystal_size_max 0.1987
_exptl_crystal_size_mid 0.0558
_exptl_crystal_size_min 0.0384
_refine_diff_density_max 2.124
_refine_diff_density_min -4.752
_refine_diff_density_rms 0.214
_refine_ls_extinction_method none
_refine_ls_goodness_of_fit_ref 1.077
_refine_ls_hydrogen_treatment constr
_refine_ls_matrix_type full
_refine_ls_number_parameters 541
_refine_ls_number_reflns 14333
_refine_ls_number_restraints 0
_refine_ls_restrained_S_all 1.077
_refine_ls_R_factor_all 0.0741
_refine_ls_R_factor_gt 0.0560
_refine_ls_shift/su_max 0.001
_refine_ls_shift/su_mean 0.000
_refine_ls_structure_factor_coef Fsqd
_refine_ls_weighting_details 'w=1/[\s^2^(Fo^2^)+(0.0480P)^2^+24.5991P] where P=(Fo^2^+2Fc^2^)/3'
_refine_ls_weighting_scheme calc
_refine_ls_wR_factor_gt 0.1407
_refine_ls_wR_factor_ref 0.1509
_reflns_Friedel_coverage 0.000
_reflns_number_gt 11345
_reflns_number_total 14333
_reflns_threshold_expression 'I > 2\s(I)'
_cod_data_source_file om5b00093_si_003.cif
_cod_data_source_block ijsf1426
_cod_depositor_comments 'Adding full bibliography for 4086051--4086058.cif.'
_cod_original_cell_volume 2284.60(14)
_cod_database_code 4086056
_shelxl_version_number 2013-4
_chemical_oxdiff_formula 'C25 H19 Cu1 I2 N2'
_chemical_oxdiff_usercomment 'Chiara Manzini CHM-1-21'
_shelx_space_group_comment
;
The symmetry employed for this shelxl refinement is uniquely defined
by the following loop, which should always be used as a source of
symmetry information in preference to the above space-group names.
They are only intended as comments.
;
_reflns_odcompleteness_completeness 99.84
_reflns_odcompleteness_iscentric 1
_reflns_odcompleteness_theta 26.32
_olex2_refinement_description
;
;
_olex2_computing_structure_refinement_long 'ShelXL (Sheldrick, 2008)'
_olex2_computing_structure_solution_long 'ShelXS (Sheldrick, 2008)'
_olex2_exptl_crystal_mounting_method 'Oil on loop'

loop_
_space_group_symop_operation_xyz
'x, y, z'
'-x, -y, -z'

loop_
_atom_site_label
_atom_site_type_symbol
_atom_site_fract_x
_atom_site_fract_y
_atom_site_fract_z
_atom_site_U_iso_or_equiv
_atom_site_adp_type
_atom_site_occupancy
_atom_site_site_symmetry_order
_atom_site_calc_flag
_atom_site_refinement_flags_posn
C1 C 0.0360(5) 0.1948(4) 0.1787(3) 0.0158(9) Uani 1 1 d .
C2 C -0.0626(6) 0.2209(4) 0.1204(3) 0.0203(10) Uani 1 1 d .
H2 H -0.0578 0.2784 0.0939 0.024 Uiso 1 1 calc R
C3 C -0.1678(6) 0.1569(5) 0.1041(4) 0.0242(12) Uani 1 1 d .
H3 H -0.2363 0.1717 0.0657 0.029 Uiso 1 1 calc R
C4 C -0.1747(6) 0.0696(4) 0.1439(4) 0.0237(11) Uani 1 1 d .
H4 H -0.2474 0.0281 0.1310 0.028 Uiso 1 1 calc R
C5 C -0.0761(5) 0.0440(4) 0.2020(3) 0.0180(10) Uani 1 1 d .
H5 H -0.0803 -0.0138 0.2282 0.022 Uiso 1 1 calc R
C6 C 0.0297(5) 0.1092(4) 0.2191(3) 0.0139(9) Uani 1 1 d .
C7 C 0.2161(5) 0.1890(4) 0.2657(3) 0.0138(9) Uani 1 1 d .
C8 C 0.3422(5) 0.2178(4) 0.3135(3) 0.0163(9) Uani 1 1 d .
C9 C 0.3408(6) 0.2352(4) 0.3978(4) 0.0219(11) Uani 1 1 d .
H9 H 0.2620 0.2281 0.4239 0.026 Uiso 1 1 calc R
C10 C 0.4599(7) 0.2633(5) 0.4417(4) 0.0267(12) Uani 1 1 d .
H10 H 0.4604 0.2751 0.4978 0.032 Uiso 1 1 calc R
C11 C 0.5784(6) 0.2740(4) 0.4028(4) 0.0243(12) Uani 1 1 d .
H11 H 0.6571 0.2934 0.4328 0.029 Uiso 1 1 calc R
C12 C 0.5788(6) 0.2555(4) 0.3188(4) 0.0228(11) Uani 1 1 d .
H12 H 0.6582 0.2612 0.2930 0.027 Uiso 1 1 calc R
C13 C 0.4604(6) 0.2285(4) 0.2735(4) 0.0202(10) Uani 1 1 d .
H13 H 0.4598 0.2176 0.2173 0.024 Uiso 1 1 calc R
C14 C 0.1907(5) 0.3369(4) 0.1856(3) 0.0180(10) Uani 1 1 d .
C15 C 0.1361(7) 0.4141(4) 0.2260(4) 0.0238(11) Uani 1 1 d .
H15 H 0.0819 0.4047 0.2688 0.029 Uiso 1 1 calc R
C16 C 0.1640(8) 0.5059(5) 0.2013(4) 0.0331(15) Uani 1 1 d .
H16 H 0.1278 0.5588 0.2273 0.040 Uiso 1 1 calc R
C17 C 0.2458(7) 0.5187(5) 0.1378(5) 0.0362(17) Uani 1 1 d .
H17 H 0.2650 0.5805 0.1220 0.043 Uiso 1 1 calc R
C18 C 0.2992(7) 0.4408(6) 0.0978(4) 0.0349(16) Uani 1 1 d .
H18 H 0.3537 0.4504 0.0552 0.042 Uiso 1 1 calc R
C19 C 0.2718(6) 0.3482(5) 0.1212(4) 0.0251(12) Uani 1 1 d .
H19 H 0.3067 0.2953 0.0945 0.030 Uiso 1 1 calc R
C20 C 0.1743(5) 0.0331(4) 0.3291(3) 0.0153(9) Uani 1 1 d .
C21 C 0.3009(5) -0.0071(4) 0.3332(4) 0.0188(10) Uani 1 1 d .
H21 H 0.3662 0.0136 0.3000 0.023 Uiso 1 1 calc R
C22 C 0.3277(6) -0.0792(4) 0.3884(4) 0.0226(11) Uani 1 1 d .
H22 H 0.4128 -0.1052 0.3939 0.027 Uiso 1 1 calc R
C23 C 0.2280(6) -0.1121(4) 0.4348(3) 0.0204(11) Uani 1 1 d .
H23 H 0.2459 -0.1613 0.4703 0.025 Uiso 1 1 calc R
C24 C 0.1022(6) -0.0728(4) 0.4290(3) 0.0202(10) Uani 1 1 d .
H24 H 0.0359 -0.0957 0.4605 0.024 Uiso 1 1 calc R
C25 C 0.0746(5) 0.0008(4) 0.3763(3) 0.0167(9) Uani 1 1 d .
H25 H -0.0097 0.0281 0.3727 0.020 Uiso 1 1 calc R
N1 N 0.1543(4) 0.2417(3) 0.2083(3) 0.0155(8) Uani 1 1 d .
N2 N 0.1442(4) 0.1078(3) 0.2733(3) 0.0138(8) Uani 1 1 d .
C26 C 0.6510(5) 0.5552(4) 0.2086(3) 0.0158(9) Uani 1 1 d .
C27 C 0.6034(6) 0.4621(4) 0.1930(4) 0.0226(11) Uani 1 1 d .
H27 H 0.5351 0.4365 0.2216 0.027 Uiso 1 1 calc R
C28 C 0.6625(8) 0.4090(5) 0.1328(4) 0.0305(14) Uani 1 1 d .
H28 H 0.6330 0.3462 0.1204 0.037 Uiso 1 1 calc R
C29 C 0.7655(7) 0.4477(5) 0.0902(4) 0.0294(14) Uani 1 1 d .
H29 H 0.8029 0.4098 0.0503 0.035 Uiso 1 1 calc R
C30 C 0.8136(6) 0.5407(4) 0.1057(3) 0.0218(11) Uani 1 1 d .
H30 H 0.8820 0.5664 0.0773 0.026 Uiso 1 1 calc R
C31 C 0.7532(6) 0.5935(4) 0.1664(3) 0.0171(10) Uani 1 1 d .
C32 C 0.6887(5) 0.7071(4) 0.2537(3) 0.0158(9) Uani 1 1 d .
C33 C 0.6835(5) 0.8010(4) 0.2974(3) 0.0146(9) Uani 1 1 d .
C34 C 0.6423(5) 0.8817(4) 0.2548(3) 0.0182(10) Uani 1 1 d .
H34 H 0.6141 0.8754 0.1997 0.022 Uiso 1 1 calc R
C35 C 0.6434(6) 0.9710(4) 0.2949(4) 0.0193(10) Uani 1 1 d .
H35 H 0.6168 1.0247 0.2665 0.023 Uiso 1 1 calc R
C36 C 0.6844(6) 0.9803(4) 0.3774(4) 0.0218(11) Uani 1 1 d .
H36 H 0.6855 1.0404 0.4041 0.026 Uiso 1 1 calc R
C37 C 0.7237(6) 0.9002(4) 0.4202(4) 0.0238(11) Uani 1 1 d .
H37 H 0.7502 0.9068 0.4755 0.029 Uiso 1 1 calc R
C38 C 0.7237(6) 0.8098(4) 0.3804(3) 0.0193(10) Uani 1 1 d .
H38 H 0.7502 0.7561 0.4090 0.023 Uiso 1 1 calc R
C39 C 0.5061(5) 0.6183(4) 0.3153(3) 0.0155(9) Uani 1 1 d .
C40 C 0.3992(6) 0.6820(4) 0.3104(4) 0.0193(10) Uani 1 1 d .
H40 H 0.3991 0.7330 0.2755 0.023 Uiso 1 1 calc R
C41 C 0.2937(6) 0.6669(5) 0.3589(4) 0.0244(12) Uani 1 1 d .
H41 H 0.2221 0.7088 0.3566 0.029 Uiso 1 1 calc R
C42 C 0.2924(6) 0.5906(5) 0.4109(4) 0.0265(12) Uani 1 1 d .
H42 H 0.2212 0.5820 0.4435 0.032 Uiso 1 1 calc R
C43 C 0.3985(6) 0.5276(5) 0.4136(4) 0.0262(12) Uani 1 1 d .
H43 H 0.3973 0.4755 0.4472 0.031 Uiso 1 1 calc R
C44 C 0.5066(6) 0.5419(4) 0.3663(4) 0.0223(11) Uani 1 1 d .
H44 H 0.5785 0.5004 0.3691 0.027 Uiso 1 1 calc R
C45 C 0.8769(5) 0.7507(4) 0.1693(3) 0.0179(10) Uani 1 1 d .
C46 C 0.8554(6) 0.7943(5) 0.0947(4) 0.0243(12) Uani 1 1 d .
H46 H 0.7733 0.7878 0.0646 0.029 Uiso 1 1 calc R
C47 C 0.9599(7) 0.8477(5) 0.0664(4) 0.0315(14) Uani 1 1 d .
H47 H 0.9480 0.8772 0.0167 0.038 Uiso 1 1 calc R
C48 C 1.0812(7) 0.8571(5) 0.1119(5) 0.0376(17) Uani 1 1 d .
H48 H 1.1510 0.8921 0.0922 0.045 Uiso 1 1 calc R
C49 C 1.0994(6) 0.8150(5) 0.1858(5) 0.0330(15) Uani 1 1 d .
H49 H 1.1810 0.8228 0.2163 0.040 Uiso 1 1 calc R
C50 C 0.9959(6) 0.7604(4) 0.2159(4) 0.0257(12) Uani 1 1 d .
H50 H 1.0078 0.7317 0.2659 0.031 Uiso 1 1 calc R
N3 N 0.6127(4) 0.6284(3) 0.2628(3) 0.0148(8) Uani 1 1 d .
N4 N 0.7743(4) 0.6880(3) 0.1956(3) 0.0157(8) Uani 1 1 d .
Cu1 Cu 0.99384(7) 0.41282(6) 0.46692(5) 0.02408(15) Uani 1 1 d .
I1 I 0.96039(5) 0.25571(3) 0.40286(3) 0.03672(12) Uani 1 1 d .
I2 I 0.89787(4) 0.55589(3) 0.38922(3) 0.03147(11) Uani 1 1 d .
Cu2 Cu 0.48455(7) 0.90957(5) 0.02346(4) 0.01998(14) Uani 1 1 d .
I3 I 0.45785(4) 0.74197(3) 0.06504(3) 0.02553(9) Uani 1 1 d .
I4 I 0.36804(4) 1.05046(3) 0.09212(3) 0.02834(10) Uani 1 1 d .

loop_
_atom_site_aniso_label
_atom_site_aniso_U_11
_atom_site_aniso_U_22
_atom_site_aniso_U_33
_atom_site_aniso_U_23
_atom_site_aniso_U_13
_atom_site_aniso_U_12
C1 0.015(2) 0.016(2) 0.016(2) 0.0032(18) -0.0019(18) -0.0004(17)
C2 0.022(3) 0.021(3) 0.018(2) 0.004(2) -0.005(2) 0.002(2)
C3 0.019(3) 0.029(3) 0.024(3) 0.005(2) -0.006(2) 0.001(2)
C4 0.017(2) 0.025(3) 0.029(3) 0.002(2) -0.002(2) -0.005(2)
C5 0.017(2) 0.017(2) 0.020(2) -0.0004(19) 0.0012(19) -0.0037(18)
C6 0.014(2) 0.011(2) 0.016(2) 0.0012(17) 0.0005(18) -0.0007(16)
C7 0.011(2) 0.012(2) 0.018(2) 0.0016(17) 0.0021(17) -0.0013(16)
C8 0.016(2) 0.013(2) 0.019(2) 0.0036(18) -0.0041(19) -0.0024(17)
C9 0.020(3) 0.026(3) 0.019(3) 0.002(2) 0.000(2) -0.008(2)
C10 0.029(3) 0.029(3) 0.020(3) 0.000(2) -0.007(2) -0.006(2)
C11 0.020(3) 0.020(3) 0.032(3) 0.004(2) -0.010(2) -0.005(2)
C12 0.015(2) 0.022(3) 0.031(3) 0.009(2) -0.001(2) -0.002(2)
C13 0.018(2) 0.021(3) 0.022(3) 0.003(2) 0.001(2) -0.0040(19)
C14 0.019(2) 0.016(2) 0.019(2) 0.0051(19) -0.0045(19) -0.0055(18)
C15 0.032(3) 0.016(3) 0.023(3) 0.004(2) -0.001(2) 0.002(2)
C16 0.044(4) 0.018(3) 0.035(3) 0.001(2) -0.011(3) -0.005(3)
C17 0.041(4) 0.024(3) 0.042(4) 0.019(3) -0.018(3) -0.018(3)
C18 0.027(3) 0.047(4) 0.030(3) 0.021(3) -0.006(3) -0.015(3)
C19 0.023(3) 0.030(3) 0.023(3) 0.012(2) 0.000(2) -0.002(2)
C20 0.016(2) 0.011(2) 0.018(2) 0.0035(17) -0.0013(18) -0.0012(17)
C21 0.017(2) 0.014(2) 0.025(3) 0.004(2) 0.000(2) 0.0008(18)
C22 0.022(3) 0.018(3) 0.028(3) 0.005(2) -0.004(2) 0.004(2)
C23 0.029(3) 0.014(2) 0.018(2) 0.0037(19) 0.001(2) 0.005(2)
C24 0.027(3) 0.015(2) 0.019(2) 0.0040(19) 0.003(2) -0.001(2)
C25 0.017(2) 0.013(2) 0.020(2) 0.0028(18) 0.0027(19) 0.0013(17)
N1 0.016(2) 0.0135(19) 0.017(2) 0.0039(16) -0.0006(16) -0.0014(15)
N2 0.0125(18) 0.0126(19) 0.0162(19) 0.0029(15) -0.0002(15) -0.0014(14)
C26 0.018(2) 0.013(2) 0.016(2) 0.0008(17) -0.0015(18) 0.0025(17)
C27 0.030(3) 0.013(2) 0.024(3) 0.001(2) -0.002(2) 0.000(2)
C28 0.047(4) 0.018(3) 0.027(3) 0.002(2) -0.001(3) 0.001(3)
C29 0.041(4) 0.023(3) 0.023(3) -0.005(2) -0.004(3) 0.011(3)
C30 0.026(3) 0.022(3) 0.018(2) 0.001(2) 0.002(2) 0.008(2)
C31 0.020(2) 0.015(2) 0.016(2) 0.0000(18) -0.0026(19) 0.0044(18)
C32 0.015(2) 0.013(2) 0.019(2) 0.0039(18) -0.0020(18) -0.0002(17)
C33 0.012(2) 0.014(2) 0.017(2) -0.0007(18) 0.0006(18) -0.0010(16)
C34 0.019(2) 0.016(2) 0.020(2) 0.0037(19) 0.003(2) -0.0022(18)
C35 0.021(3) 0.012(2) 0.025(3) 0.0015(19) 0.003(2) -0.0012(18)
C36 0.021(3) 0.017(2) 0.027(3) -0.003(2) 0.004(2) -0.003(2)
C37 0.028(3) 0.023(3) 0.019(3) -0.005(2) -0.001(2) -0.002(2)
C38 0.025(3) 0.015(2) 0.018(2) 0.0022(19) -0.001(2) 0.0004(19)
C39 0.013(2) 0.014(2) 0.019(2) -0.0010(18) 0.0019(18) -0.0026(17)
C40 0.020(2) 0.015(2) 0.023(3) 0.0029(19) 0.000(2) -0.0012(19)
C41 0.019(3) 0.028(3) 0.027(3) -0.003(2) 0.002(2) -0.003(2)
C42 0.016(3) 0.029(3) 0.034(3) -0.005(2) 0.005(2) -0.010(2)
C43 0.027(3) 0.027(3) 0.025(3) 0.009(2) 0.003(2) -0.006(2)
C44 0.022(3) 0.021(3) 0.024(3) 0.004(2) 0.000(2) -0.001(2)
C45 0.014(2) 0.017(2) 0.023(3) -0.0021(19) 0.0031(19) -0.0003(18)
C46 0.025(3) 0.027(3) 0.021(3) 0.002(2) 0.006(2) -0.003(2)
C47 0.035(3) 0.028(3) 0.032(3) -0.002(3) 0.014(3) -0.009(3)
C48 0.027(3) 0.032(4) 0.055(5) -0.003(3) 0.019(3) -0.007(3)
C49 0.015(3) 0.028(3) 0.055(4) -0.003(3) 0.003(3) -0.003(2)
C50 0.021(3) 0.022(3) 0.034(3) 0.002(2) -0.003(2) 0.000(2)
N3 0.0140(19) 0.0124(19) 0.018(2) 0.0022(15) -0.0009(16) -0.0008(15)
N4 0.016(2) 0.015(2) 0.016(2) 0.0001(16) 0.0000(16) 0.0003(15)
Cu1 0.0186(3) 0.0283(4) 0.0261(4) 0.0035(3) 0.0052(3) 0.0024(3)
I1 0.0384(2) 0.0290(2) 0.0441(3) -0.00062(19) 0.0134(2) 0.00058(18)
I2 0.0271(2) 0.0374(2) 0.0296(2) 0.00930(17) -0.00627(16) 0.00867(17)
Cu2 0.0211(3) 0.0175(3) 0.0209(3) 0.0015(2) -0.0014(3) -0.0031(2)
I3 0.02647(19) 0.02203(18) 0.02756(19) 0.00490(14) -0.00318(15) -0.00293(14)
I4 0.0363(2) 0.02131(18) 0.0288(2) -0.00209(15) 0.01475(17) -0.00244(15)

loop_
_atom_type_symbol
_atom_type_description
_atom_type_scat_dispersion_real
_atom_type_scat_dispersion_imag
_atom_type_scat_source
C C 0.0033 0.0016 'International Tables Vol C Tables 4.2.6.8 and 6.1.1.4'
H H 0.0000 0.0000 'International Tables Vol C Tables 4.2.6.8 and 6.1.1.4'
Cu Cu 0.3201 1.2651 'International Tables Vol C Tables 4.2.6.8 and 6.1.1.4'
I I -0.4742 1.8119 'International Tables Vol C Tables 4.2.6.8 and 6.1.1.4'
N N 0.0061 0.0033 'International Tables Vol C Tables 4.2.6.8 and 6.1.1.4'

loop_
_exptl_crystal_face_index_h
_exptl_crystal_face_index_k
_exptl_crystal_face_index_l
_exptl_crystal_face_perp_dist
_exptl_oxdiff_crystal_face_indexfrac_h
_exptl_oxdiff_crystal_face_indexfrac_k
_exptl_oxdiff_crystal_face_indexfrac_l
_exptl_oxdiff_crystal_face_x
_exptl_oxdiff_crystal_face_y
_exptl_oxdiff_crystal_face_z
1 1 0 0.0192 0.9985 1.0011 -0.0031 -0.0057 -0.0839 -0.0262
-1 -1 0 0.0192 -0.9985 -1.0011 0.0031 0.0057 0.0839 0.0262
-1 2 0 0.0329 -1.0000 2.0000 -0.0000 0.1162 0.0024 -0.0408
1 -2 0 0.0229 1.0000 -2.0000 0.0000 -0.1162 -0.0024 0.0408
0 0 -1 0.0673 0.0000 -0.0000 -1.0000 -0.0132 0.0163 -0.0379
0 0 1 0.0732 -0.0000 0.0000 1.0000 0.0132 -0.0163 0.0379

loop_
_geom_angle_atom_site_label_1
_geom_angle_atom_site_label_2
_geom_angle_atom_site_label_3
_geom_angle
_geom_angle_site_symmetry_1
_geom_angle_site_symmetry_3
C2 C1 C6 122.5(5) . .
C2 C1 N1 130.8(5) . .
C6 C1 N1 106.7(4) . .
C1 C2 H2 121.9 . .
C3 C2 C1 116.3(5) . .
C3 C2 H2 121.9 . .
C2 C3 H3 119.1 . .
C2 C3 C4 121.9(5) . .
C4 C3 H3 119.1 . .
C3 C4 H4 119.2 . .
C5 C4 C3 121.6(5) . .
C5 C4 H4 119.2 . .
C4 C5 H5 121.7 . .
C4 C5 C6 116.6(5) . .
C6 C5 H5 121.7 . .
C1 C6 C5 121.2(5) . .
C1 C6 N2 106.6(4) . .
C5 C6 N2 132.2(5) . .
N1 C7 C8 124.6(4) . .
N1 C7 N2 109.2(4) . .
N2 C7 C8 126.2(5) . .
C9 C8 C7 119.3(5) . .
C9 C8 C13 121.1(5) . .
C13 C8 C7 119.5(5) . .
C8 C9 H9 120.7 . .
C10 C9 C8 118.6(5) . .
C10 C9 H9 120.7 . .
C9 C10 H10 119.5 . .
C9 C10 C11 120.9(6) . .
C11 C10 H10 119.5 . .
C10 C11 H11 120.0 . .
C12 C11 C10 119.9(5) . .
C12 C11 H11 120.0 . .
C11 C12 H12 120.0 . .
C13 C12 C11 120.1(5) . .
C13 C12 H12 120.0 . .
C8 C13 H13 120.3 . .
C12 C13 C8 119.3(5) . .
C12 C13 H13 120.3 . .
C15 C14 C19 122.3(5) . .
C15 C14 N1 118.0(5) . .
C19 C14 N1 119.6(5) . .
C14 C15 H15 120.7 . .
C14 C15 C16 118.6(6) . .
C16 C15 H15 120.7 . .
C15 C16 H16 120.0 . .
C17 C16 C15 120.0(7) . .
C17 C16 H16 120.0 . .
C16 C17 H17 119.6 . .
C18 C17 C16 120.7(6) . .
C18 C17 H17 119.6 . .
C17 C18 H18 119.9 . .
C17 C18 C19 120.2(6) . .
C19 C18 H18 119.9 . .
C14 C19 C18 118.2(7) . .
C14 C19 H19 120.9 . .
C18 C19 H19 120.9 . .
C21 C20 N2 119.7(5) . .
C25 C20 C21 121.4(5) . .
C25 C20 N2 118.9(5) . .
C20 C21 H21 120.8 . .
C20 C21 C22 118.5(5) . .
C22 C21 H21 120.8 . .
C21 C22 H22 120.0 . .
C23 C22 C21 120.1(5) . .
C23 C22 H22 120.0 . .
C22 C23 H23 119.6 . .
C24 C23 C22 120.8(5) . .
C24 C23 H23 119.6 . .
C23 C24 H24 120.0 . .
C23 C24 C25 120.0(5) . .
C25 C24 H24 120.0 . .
C20 C25 H25 120.4 . .
C24 C25 C20 119.1(5) . .
C24 C25 H25 120.4 . .
C1 N1 C14 123.0(4) . .
C7 N1 C1 109.0(4) . .
C7 N1 C14 127.6(4) . .
C6 N2 C20 124.7(4) . .
C7 N2 C6 108.5(4) . .
C7 N2 C20 126.8(4) . .
C27 C26 C31 121.8(5) . .
C27 C26 N3 131.7(5) . .
C31 C26 N3 106.5(4) . .
C26 C27 H27 121.7 . .
C26 C27 C28 116.7(6) . .
C28 C27 H27 121.7 . .
C27 C28 H28 119.3 . .
C27 C28 C29 121.5(6) . .
C29 C28 H28 119.3 . .
C28 C29 H29 119.0 . .
C30 C29 C28 122.1(6) . .
C30 C29 H29 119.0 . .
C29 C30 H30 122.0 . .
C29 C30 C31 116.0(6) . .
C31 C30 H30 122.0 . .
C26 C31 C30 122.0(5) . .
C26 C31 N4 106.9(5) . .
N4 C31 C30 131.0(5) . .
N3 C32 C33 127.8(5) . .
N3 C32 N4 108.9(5) . .
N4 C32 C33 123.2(5) . .
C34 C33 C32 119.7(5) . .
C38 C33 C32 120.0(5) . .
C38 C33 C34 120.3(5) . .
C33 C34 H34 120.0 . .
C35 C34 C33 119.9(5) . .
C35 C34 H34 120.0 . .
C34 C35 H35 120.0 . .
C34 C35 C36 120.1(5) . .
C36 C35 H35 120.0 . .
C35 C36 H36 119.9 . .
C35 C36 C37 120.2(5) . .
C37 C36 H36 119.9 . .
C36 C37 H37 119.8 . .
C36 C37 C38 120.3(5) . .
C38 C37 H37 119.8 . .
C33 C38 C37 119.2(5) . .
C33 C38 H38 120.4 . .
C37 C38 H38 120.4 . .
C40 C39 N3 119.6(5) . .
C44 C39 C40 121.3(5) . .
C44 C39 N3 119.0(5) . .
C39 C40 H40 120.9 . .
C41 C40 C39 118.2(5) . .
C41 C40 H40 120.9 . .
C40 C41 H41 119.3 . .
C40 C41 C42 121.4(6) . .
C42 C41 H41 119.3 . .
C41 C42 H42 120.4 . .
C43 C42 C41 119.3(6) . .
C43 C42 H42 120.4 . .
C42 C43 H43 119.8 . .
C42 C43 C44 120.4(6) . .
C44 C43 H43 119.8 . .
C39 C44 C43 119.4(6) . .
C39 C44 H44 120.3 . .
C43 C44 H44 120.3 . .
C46 C45 N4 118.8(5) . .
C50 C45 C46 122.2(5) . .
C50 C45 N4 118.8(5) . .
C45 C46 H46 120.8 . .
C47 C46 C45 118.3(6) . .
C47 C46 H46 120.8 . .
C46 C47 H47 119.9 . .
C48 C47 C46 120.2(7) . .
C48 C47 H47 119.9 . .
C47 C48 H48 119.7 . .
C49 C48 C47 120.5(6) . .
C49 C48 H48 119.7 . .
C48 C49 H49 119.7 . .
C48 C49 C50 120.5(6) . .
C50 C49 H49 119.7 . .
C45 C50 C49 118.2(6) . .
C45 C50 H50 120.9 . .
C49 C50 H50 120.9 . .
C26 N3 C39 123.7(4) . .
C32 N3 C26 108.7(4) . .
C32 N3 C39 127.5(5) . .
C31 N4 C45 123.8(5) . .
C32 N4 C31 108.9(4) . .
C32 N4 C45 127.3(5) . .
I1 Cu1 Cu1 174.54(5) . 2_766
I1 Cu1 I2 117.50(4) . .
I1 Cu1 I2 123.93(4) . 2_766
I2 Cu1 Cu1 59.59(3) 2_766 2_766
I2 Cu1 Cu1 58.80(3) . 2_766
I2 Cu1 I2 118.39(3) 2_766 .
Cu1 I2 Cu1 61.61(3) 2_766 .
I3 Cu2 Cu2 179.17(5) . 2_675
I3 Cu2 I4 122.53(3) . .
I3 Cu2 I4 120.67(3) . 2_675
I4 Cu2 Cu2 58.29(3) . 2_675
I4 Cu2 Cu2 58.51(3) 2_675 2_675
I4 Cu2 I4 116.80(3) 2_675 .
Cu2 I4 Cu2 63.20(3) 2_675 .

loop_
_geom_bond_atom_site_label_1
_geom_bond_atom_site_label_2
_geom_bond_distance
_geom_bond_site_symmetry_2
C1 C2 1.388(7) .
C1 C6 1.391(7) .
C1 N1 1.392(7) .
C2 H2 0.9300 .
C2 C3 1.374(8) .
C3 H3 0.9300 .
C3 C4 1.407(8) .
C4 H4 0.9300 .
C4 C5 1.384(8) .
C5 H5 0.9300 .
C5 C6 1.392(7) .
C6 N2 1.401(6) .
C7 C8 1.480(7) .
C7 N1 1.340(6) .
C7 N2 1.347(6) .
C8 C9 1.398(8) .
C8 C13 1.402(8) .
C9 H9 0.9300 .
C9 C10 1.392(8) .
C10 H10 0.9300 .
C10 C11 1.395(9) .
C11 H11 0.9300 .
C11 C12 1.394(9) .
C12 H12 0.9300 .
C12 C13 1.393(8) .
C13 H13 0.9300 .
C14 C15 1.383(8) .
C14 C19 1.390(8) .
C14 N1 1.440(7) .
C15 H15 0.9300 .
C15 C16 1.387(8) .
C16 H16 0.9300 .
C16 C17 1.386(11) .
C17 H17 0.9300 .
C17 C18 1.381(12) .
C18 H18 0.9300 .
C18 C19 1.390(9) .
C19 H19 0.9300 .
C20 C21 1.392(7) .
C20 C25 1.386(7) .
C20 N2 1.436(6) .
C21 H21 0.9300 .
C21 C22 1.395(8) .
C22 H22 0.9300 .
C22 C23 1.380(8) .
C23 H23 0.9300 .
C23 C24 1.379(8) .
C24 H24 0.9300 .
C24 C25 1.386(7) .
C25 H25 0.9300 .
C26 C27 1.384(7) .
C26 C31 1.387(8) .
C26 N3 1.404(7) .
C27 H27 0.9300 .
C27 C28 1.385(9) .
C28 H28 0.9300 .
C28 C29 1.399(10) .
C29 H29 0.9300 .
C29 C30 1.384(9) .
C30 H30 0.9300 .
C30 C31 1.394(8) .
C31 N4 1.393(7) .
C32 C33 1.472(7) .
C32 N3 1.344(6) .
C32 N4 1.349(7) .
C33 C34 1.400(7) .
C33 C38 1.395(7) .
C34 H34 0.9300 .
C34 C35 1.385(8) .
C35 H35 0.9300 .
C35 C36 1.389(8) .
C36 H36 0.9300 .
C36 C37 1.390(8) .
C37 H37 0.9300 .
C37 C38 1.398(8) .
C38 H38 0.9300 .
C39 C40 1.400(7) .
C39 C44 1.380(8) .
C39 N3 1.427(7) .
C40 H40 0.9300 .
C40 C41 1.385(8) .
C41 H41 0.9300 .
C41 C42 1.390(9) .
C42 H42 0.9300 .
C42 C43 1.388(9) .
C43 H43 0.9300 .
C43 C44 1.392(8) .
C44 H44 0.9300 .
C45 C46 1.394(8) .
C45 C50 1.371(8) .
C45 N4 1.439(7) .
C46 H46 0.9300 .
C46 C47 1.391(8) .
C47 H47 0.9300 .
C47 C48 1.381(11) .
C48 H48 0.9300 .
C48 C49 1.371(11) .
C49 H49 0.9300 .
C49 C50 1.404(9) .
C50 H50 0.9300 .
Cu1 Cu1 2.6225(16) 2_766
Cu1 I1 2.4022(9) .
Cu1 I2 2.5499(9) 2_766
Cu1 I2 2.5710(9) .
I2 Cu1 2.5499(9) 2_766
Cu2 Cu2 2.6843(14) 2_675
Cu2 I3 2.4749(8) .
Cu2 I4 2.5644(8) .
Cu2 I4 2.5582(8) 2_675
I4 Cu2 2.5582(8) 2_675

loop_
_geom_torsion_atom_site_label_1
_geom_torsion_atom_site_label_2
_geom_torsion_atom_site_label_3
_geom_torsion_atom_site_label_4
_geom_torsion
C1 C2 C3 C4 -0.3(9)
C1 C6 N2 C7 -0.1(6)
C1 C6 N2 C20 177.7(5)
C2 C1 C6 C5 1.0(8)
C2 C1 C6 N2 -179.4(5)
C2 C1 N1 C7 178.9(6)
C2 C1 N1 C14 5.5(9)
C2 C3 C4 C5 0.3(10)
C3 C4 C5 C6 0.3(9)
C4 C5 C6 C1 -0.9(8)
C4 C5 C6 N2 179.6(6)
C5 C6 N2 C7 179.5(6)
C5 C6 N2 C20 -2.7(9)
C6 C1 C2 C3 -0.3(9)
C6 C1 N1 C7 -1.6(6)
C6 C1 N1 C14 -174.9(5)
C7 C8 C9 C10 -179.3(5)
C7 C8 C13 C12 -179.9(5)
C8 C7 N1 C1 -177.3(5)
C8 C7 N1 C14 -4.4(9)
C8 C7 N2 C6 178.0(5)
C8 C7 N2 C20 0.2(8)
C8 C9 C10 C11 0.0(9)
C9 C8 C13 C12 1.0(8)
C9 C10 C11 C12 -0.6(9)
C10 C11 C12 C13 1.5(9)
C11 C12 C13 C8 -1.6(9)
C13 C8 C9 C10 -0.2(9)
C14 C15 C16 C17 -0.5(10)
C15 C14 C19 C18 0.7(9)
C15 C14 N1 C1 82.0(7)
C15 C14 N1 C7 -90.1(7)
C15 C16 C17 C18 0.8(10)
C16 C17 C18 C19 -0.3(10)
C17 C18 C19 C14 -0.4(9)
C19 C14 C15 C16 -0.2(9)
C19 C14 N1 C1 -94.1(7)
C19 C14 N1 C7 93.9(7)
C20 C21 C22 C23 2.8(9)
C21 C20 C25 C24 0.3(8)
C21 C20 N2 C6 131.2(5)
C21 C20 N2 C7 -51.4(8)
C21 C22 C23 C24 -1.7(9)
C22 C23 C24 C25 -0.1(9)
C23 C24 C25 C20 0.8(8)
C25 C20 C21 C22 -2.1(8)
C25 C20 N2 C6 -47.1(7)
C25 C20 N2 C7 130.3(6)
N1 C1 C2 C3 179.2(6)
N1 C1 C6 C5 -178.6(5)
N1 C1 C6 N2 1.0(6)
N1 C7 C8 C9 114.9(6)
N1 C7 C8 C13 -64.2(7)
N1 C7 N2 C6 -0.9(6)
N1 C7 N2 C20 -178.7(5)
N1 C14 C15 C16 -176.2(5)
N1 C14 C19 C18 176.6(5)
N2 C7 C8 C9 -63.8(8)
N2 C7 C8 C13 117.1(6)
N2 C7 N1 C1 1.6(6)
N2 C7 N1 C14 174.5(5)
N2 C20 C21 C22 179.6(5)
N2 C20 C25 C24 178.6(5)
C26 C27 C28 C29 0.3(9)
C26 C31 N4 C32 0.2(6)
C26 C31 N4 C45 177.1(5)
C27 C26 C31 C30 0.3(8)
C27 C26 C31 N4 178.8(5)
C27 C26 N3 C32 -178.8(6)
C27 C26 N3 C39 -1.0(9)
C27 C28 C29 C30 -0.2(10)
C28 C29 C30 C31 0.1(9)
C29 C30 C31 C26 -0.2(8)
C29 C30 C31 N4 -178.3(6)
C30 C31 N4 C32 178.5(6)
C30 C31 N4 C45 -4.6(9)
C31 C26 C27 C28 -0.4(8)
C31 C26 N3 C32 -0.1(6)
C31 C26 N3 C39 177.6(5)
C32 C33 C34 C35 -176.9(5)
C32 C33 C38 C37 177.2(5)
C33 C32 N3 C26 179.8(5)
C33 C32 N3 C39 2.1(9)
C33 C32 N4 C31 -179.8(5)
C33 C32 N4 C45 3.4(8)
C33 C34 C35 C36 -0.6(8)
C34 C33 C38 C37 -0.8(8)
C34 C35 C36 C37 -0.3(9)
C35 C36 C37 C38 0.7(9)
C36 C37 C38 C33 -0.1(9)
C38 C33 C34 C35 1.1(8)
C39 C40 C41 C42 -0.4(9)
C40 C39 C44 C43 0.3(9)
C40 C39 N3 C26 -122.5(6)
C40 C39 N3 C32 54.8(7)
C40 C41 C42 C43 -0.7(9)
C41 C42 C43 C44 1.6(10)
C42 C43 C44 C39 -1.4(9)
C44 C39 C40 C41 0.6(8)
C44 C39 N3 C26 53.3(7)
C44 C39 N3 C32 -129.3(6)
C45 C46 C47 C48 -0.2(10)
C46 C45 C50 C49 -1.1(9)
C46 C45 N4 C31 78.7(7)
C46 C45 N4 C32 -104.9(7)
C46 C47 C48 C49 -0.9(11)
C47 C48 C49 C50 1.1(11)
C48 C49 C50 C45 -0.1(10)
C50 C45 C46 C47 1.3(9)
C50 C45 N4 C31 -96.9(7)
C50 C45 N4 C32 79.4(7)
N3 C26 C27 C28 178.2(6)
N3 C26 C31 C30 -178.5(5)
N3 C26 C31 N4 0.0(6)
N3 C32 C33 C34 -113.5(6)
N3 C32 C33 C38 68.5(7)
N3 C32 N4 C31 -0.3(6)
N3 C32 N4 C45 -177.1(5)
N3 C39 C40 C41 176.4(5)
N3 C39 C44 C43 -175.5(5)
N4 C32 C33 C34 65.9(7)
N4 C32 C33 C38 -112.1(6)
N4 C32 N3 C26 0.2(6)
N4 C32 N3 C39 -177.4(5)
N4 C45 C46 C47 -174.2(5)
N4 C45 C50 C49 174.4(5)
